data_7118840
loop_
_publ_author_name
'Gadekar, Santosh C.'
'Reddy, Baddigam K.'
'Panchal, Santosh P.'
'Anand, Venkataramanarao G.'

_publ_section_title
;
 Metal assisted cyclomerization of benzodipyrrins into expanded norroles,
 aza-heptalene and acyclic dimers.
;
_journal_issue 24
_journal_name_full 'Chemical communications (Cambridge, England)'
_journal_page_first 4565
_journal_page_last 4568
_journal_paper_doi 10.1039/c5cc10356h
_journal_volume 52
_journal_year 2016
_chemical_formula_moiety 'C46 H18 F10 N4'
_chemical_formula_sum 'C46 H18 F10 N4'
_chemical_formula_weight 816.64
_chemical_name_systematic
; 
 ? 
;
_space_group_IT_number 14
_symmetry_cell_setting monoclinic
_symmetry_space_group_name_Hall '-P 2yn'
_symmetry_space_group_name_H-M 'P 1 21/n 1'
_atom_sites_solution_hydrogens geom
_atom_sites_solution_primary direct
_atom_sites_solution_secondary difmap
_audit_creation_method SHELXL-97
_audit_update_record
;
2015-09-25 deposited with the CCDC.
2016-02-29 downloaded from the CCDC.
;
_cell_angle_alpha 90.00
_cell_angle_beta 96.312(4)
_cell_angle_gamma 90.00
_cell_formula_units_Z 4
_cell_length_a 10.144(2)
_cell_length_b 12.998(3)
_cell_length_c 25.579(5)
_cell_measurement_temperature 100
_cell_volume 3352.2(12)
_computing_cell_refinement 'Bruker SMART'
_computing_data_collection 'Bruker SMART'
_computing_data_reduction 'Bruker SMART'
_computing_molecular_graphics 'Bruker SHELXTL'
_computing_publication_material 'Bruker SHELXTL'
_computing_structure_refinement 'SHELXL-97 (Sheldrick, 2008)'
_computing_structure_solution 'SHELXS-97 (Sheldrick, 2008)'
_diffrn_ambient_temperature 100
_diffrn_measured_fraction_theta_full 0.994
_diffrn_measured_fraction_theta_max 0.994
_diffrn_measurement_device_type 'Bruker APEX-II CCD'
_diffrn_measurement_method '\f and \w scans'
_diffrn_radiation_monochromator graphite
_diffrn_radiation_source 'fine-focus sealed tube'
_diffrn_radiation_type MoK\a
_diffrn_radiation_wavelength 0.71073
_diffrn_reflns_av_R_equivalents 0.0909
_diffrn_reflns_av_sigmaI/netI 0.0865
_diffrn_reflns_limit_h_max 6
_diffrn_reflns_limit_h_min -13
_diffrn_reflns_limit_k_max 17
_diffrn_reflns_limit_k_min -17
_diffrn_reflns_limit_l_max 34
_diffrn_reflns_limit_l_min -31
_diffrn_reflns_number 58840
_diffrn_reflns_theta_full 28.38
_diffrn_reflns_theta_max 28.38
_diffrn_reflns_theta_min 1.60
_exptl_absorpt_coefficient_mu 0.135
_exptl_absorpt_correction_T_max 0.980
_exptl_absorpt_correction_T_min 0.973
_exptl_absorpt_correction_type multi-scan
_exptl_absorpt_process_details 'multi-scan absorption correction'
_exptl_crystal_colour Black
_exptl_crystal_density_diffrn 1.618
_exptl_crystal_density_method 'not measured'
_exptl_crystal_description Block
_exptl_crystal_F_000 1648
_exptl_crystal_size_max 0.20
_exptl_crystal_size_mid 0.19
_exptl_crystal_size_min 0.15
_refine_diff_density_max 0.347
_refine_diff_density_min -0.312
_refine_diff_density_rms 0.072
_refine_ls_extinction_method none
_refine_ls_goodness_of_fit_ref 0.972
_refine_ls_hydrogen_treatment constr
_refine_ls_matrix_type full
_refine_ls_number_parameters 541
_refine_ls_number_reflns 8355
_refine_ls_number_restraints 0
_refine_ls_restrained_S_all 0.972
_refine_ls_R_factor_all 0.1357
_refine_ls_R_factor_gt 0.0586
_refine_ls_shift/su_max 0.001
_refine_ls_shift/su_mean 0.000
_refine_ls_structure_factor_coef Fsqd
_refine_ls_weighting_details 'calc w=1/[\s^2^(Fo^2^)+(0.0934P)^2^+0.8918P] where P=(Fo^2^+2Fc^2^)/3'
_refine_ls_weighting_scheme calc
_refine_ls_wR_factor_gt 0.1449
_refine_ls_wR_factor_ref 0.1830
_reflns_number_gt 4439
_reflns_number_total 8405
_reflns_threshold_expression >2sigma(I)
_cod_data_source_file c5cc10356h2.cif
_cod_data_source_block 816
_cod_depositor_comments
;
The following automatic conversions were performed:

'_symmetry_cell_setting' value 'Monoclinic' changed to 'monoclinic'
according to
/usr/data/users/saulius/crontab/automatic-downloads/rss-feeds/RSC/lib/dictionaries/cif_core.dic
dictionary named 'cif_core.dic' version 2.4.2 from 2011-04-26.

Automatic conversion script
Id: cif_fix_values 4268 2015-11-12 08:31:59Z antanas 

 Adding full bibliography for 7118838--7118842.cif.
;
_cod_original_sg_symbol_H-M 'P 21/n'
_cod_database_code 7118840

loop_
_symmetry_equiv_pos_as_xyz
'x, y, z'
'-x+1/2, y+1/2, -z+1/2'
'-x, -y, -z'
'x-1/2, -y-1/2, z-1/2'

loop_
_atom_site_label
_atom_site_type_symbol
_atom_site_fract_x
_atom_site_fract_y
_atom_site_fract_z
_atom_site_U_iso_or_equiv
_atom_site_adp_type
_atom_site_occupancy
_atom_site_symmetry_multiplicity
_atom_site_calc_flag
_atom_site_refinement_flags
F1 F 0.2997(2) 0.14487(16) 0.64261(7) 0.0493(6) Uani 1 1 d .
F2 F -0.0303(2) 0.12440(16) 1.19737(7) 0.0492(5) Uani 1 1 d .
F3 F 0.1211(2) 0.29361(16) 0.66043(7) 0.0570(6) Uani 1 1 d .
F4 F 0.0454(2) 0.31742(15) 0.75689(7) 0.0466(5) Uani 1 1 d .
F5 F 0.29558(18) 0.30103(14) 1.11687(7) 0.0387(5) Uani 1 1 d .
F6 F 0.2107(2) 0.22013(15) 1.20331(7) 0.0485(5) Uani 1 1 d .
F7 F -0.18049(19) 0.10897(15) 1.10436(7) 0.0444(5) Uani 1 1 d .
F8 F -0.10424(17) 0.19924(13) 1.01755(6) 0.0330(4) Uani 1 1 d .
F9 F 0.3117(2) 0.03649(15) 0.81815(7) 0.0460(5) Uani 1 1 d .
F10 F 0.3891(2) 0.01438(17) 0.72050(8) 0.0557(6) Uani 1 1 d .
N1 N 0.2466(2) 0.41267(17) 0.93333(9) 0.0250(5) Uani 1 1 d .
N2 N 0.2753(3) 0.55620(18) 0.99155(9) 0.0275(6) Uani 1 1 d .
N3 N 0.1859(3) 0.06685(19) 0.98626(9) 0.0276(6) Uani 1 1 d .
N4 N -0.0917(3) 0.06837(18) 0.92073(10) 0.0284(6) Uani 1 1 d .
H4 H -0.1173 0.0439 0.9492 0.034 Uiso 1 1 calc R
C1 C 0.2578(3) 0.1545(3) 0.69060(12) 0.0349(8) Uani 1 1 d .
C2 C 0.1700(3) 0.2308(3) 0.69964(12) 0.0353(8) Uani 1 1 d .
C3 C 0.1319(3) 0.2422(2) 0.74909(11) 0.0303(7) Uani 1 1 d .
C4 C 0.1778(3) 0.1788(2) 0.79100(11) 0.0261(7) Uani 1 1 d .
C5 C 0.1450(3) 0.2029(2) 0.84529(10) 0.0236(6) Uani 1 1 d .
C6 C 0.2150(3) 0.2773(2) 0.87256(11) 0.0247(6) Uani 1 1 d .
C7 C 0.1718(3) 0.3166(2) 0.92345(10) 0.0236(6) Uani 1 1 d .
H7 H 0.0774 0.3342 0.9171 0.028 Uiso 1 1 calc R
C8 C 0.1911(3) 0.2471(2) 0.97222(10) 0.0226(6) Uani 1 1 d .
C9 C 0.1385(3) 0.3097(2) 1.01756(10) 0.0236(6) Uani 1 1 d .
C10 C 0.0965(3) 0.2549(2) 1.06432(11) 0.0256(6) Uani 1 1 d .
C11 C -0.0224(3) 0.2033(2) 1.06304(11) 0.0271(7) Uani 1 1 d .
C12 C -0.0636(3) 0.1577(2) 1.10710(12) 0.0309(7) Uani 1 1 d .
C13 C 0.0138(4) 0.1655(2) 1.15417(11) 0.0338(8) Uani 1 1 d .
C14 C 0.3033(3) 0.0892(2) 0.73014(13) 0.0345(8) Uani 1 1 d .
C15 C 0.2627(3) 0.1008(2) 0.77969(12) 0.0320(7) Uani 1 1 d .
C16 C 0.2294(3) 0.4659(2) 0.97784(11) 0.0254(6) Uani 1 1 d .
C17 C 0.2288(3) 0.5742(2) 1.04157(11) 0.0270(7) Uani 1 1 d .
C18 C 0.1518(3) 0.4924(2) 1.05843(11) 0.0257(6) Uani 1 1 d .
C19 C 0.0981(3) 0.4984(2) 1.10589(11) 0.0286(7) Uani 1 1 d .
H19 H 0.0453 0.4456 1.1166 0.034 Uiso 1 1 calc R
C20 C 0.1253(3) 0.5858(2) 1.13734(11) 0.0311(7) Uani 1 1 d .
H20 H 0.0910 0.5911 1.1695 0.037 Uiso 1 1 calc R
C21 C 0.2037(3) 0.6648(2) 1.12050(12) 0.0315(7) Uani 1 1 d .
H21 H 0.2217 0.7219 1.1420 0.038 Uiso 1 1 calc R
C22 C 0.2554(3) 0.6603(2) 1.07267(12) 0.0299(7) Uani 1 1 d .
H22 H 0.3066 0.7139 1.0617 0.036 Uiso 1 1 calc R
C23 C 0.1566(3) 0.4123(2) 1.01819(11) 0.0258(6) Uani 1 1 d .
C24 C 0.1246(3) 0.1429(2) 0.96126(11) 0.0245(6) Uani 1 1 d .
C25 C 0.3110(3) 0.1087(2) 1.00934(11) 0.0285(7) Uani 1 1 d .
C26 C 0.4119(3) 0.0539(2) 1.03725(12) 0.0339(7) Uani 1 1 d .
H26 H 0.4010 -0.0149 1.0456 0.041 Uiso 1 1 calc R
C27 C 0.5303(3) 0.1052(3) 1.05243(13) 0.0385(8) Uani 1 1 d .
H27 H 0.5996 0.0702 1.0716 0.046 Uiso 1 1 calc R
C28 C 0.5466(3) 0.2087(2) 1.03931(12) 0.0328(7) Uani 1 1 d .
H28 H 0.6272 0.2412 1.0492 0.039 Uiso 1 1 calc R
C29 C 0.4442(3) 0.2629(2) 1.01177(11) 0.0284(7) Uani 1 1 d .
H29 H 0.4543 0.3320 1.0036 0.034 Uiso 1 1 calc R
C30 C 0.3264(3) 0.2119(2) 0.99660(11) 0.0254(6) Uani 1 1 d .
C31 C 0.0203(3) 0.1269(2) 0.91766(11) 0.0246(6) Uani 1 1 d .
C32 C -0.1567(3) 0.0553(2) 0.87054(11) 0.0264(7) Uani 1 1 d .
C33 C -0.2760(3) 0.0055(2) 0.85421(13) 0.0350(8) Uani 1 1 d .
H33 H -0.3246 -0.0271 0.8782 0.042 Uiso 1 1 calc R
C34 C -0.3192(3) 0.0065(3) 0.80114(13) 0.0388(8) Uani 1 1 d .
H34 H -0.3984 -0.0261 0.7892 0.047 Uiso 1 1 calc R
C35 C -0.2463(3) 0.0555(2) 0.76488(13) 0.0359(8) Uani 1 1 d .
H35 H -0.2782 0.0554 0.7294 0.043 Uiso 1 1 calc R
C36 C -0.1291(3) 0.1035(2) 0.78096(11) 0.0310(7) Uani 1 1 d .
H36 H -0.0815 0.1359 0.7566 0.037 Uiso 1 1 calc R
C37 C -0.0808(3) 0.1036(2) 0.83479(11) 0.0265(7) Uani 1 1 d .
C38 C 0.0339(3) 0.1493(2) 0.86533(11) 0.0255(6) Uani 1 1 d .
C39 C 0.1750(3) 0.2565(2) 1.11253(12) 0.0305(7) Uani 1 1 d .
C40 C 0.1334(4) 0.2141(2) 1.15722(12) 0.0359(8) Uani 1 1 d .
C41 C 0.3379(3) 0.4260(2) 0.89632(10) 0.0250(6) Uani 1 1 d .
C42 C 0.3234(3) 0.3449(2) 0.85956(11) 0.0262(7) Uani 1 1 d .
C43 C 0.4076(3) 0.3420(2) 0.81992(11) 0.0290(7) Uani 1 1 d .
H43 H 0.4011 0.2888 0.7954 0.035 Uiso 1 1 calc R
C44 C 0.5009(3) 0.4194(2) 0.81751(11) 0.0309(7) Uani 1 1 d .
H44 H 0.5566 0.4182 0.7910 0.037 Uiso 1 1 calc R
C45 C 0.5123(3) 0.4984(2) 0.85411(12) 0.0312(7) Uani 1 1 d .
H45 H 0.5758 0.5493 0.8517 0.037 Uiso 1 1 calc R
C46 C 0.4309(3) 0.5034(2) 0.89443(11) 0.0279(7) Uani 1 1 d .
H46 H 0.4386 0.5564 0.9190 0.033 Uiso 1 1 calc R

loop_
_atom_site_aniso_label
_atom_site_aniso_U_11
_atom_site_aniso_U_22
_atom_site_aniso_U_33
_atom_site_aniso_U_23
_atom_site_aniso_U_13
_atom_site_aniso_U_12
F1 0.0635(14) 0.0608(13) 0.0265(10) -0.0119(9) 0.0174(9) -0.0173(11)
F2 0.0743(15) 0.0514(12) 0.0241(10) 0.0109(9) 0.0157(10) 0.0040(11)
F3 0.0872(17) 0.0596(14) 0.0232(10) 0.0127(10) 0.0012(11) 0.0034(12)
F4 0.0698(14) 0.0394(11) 0.0297(10) 0.0031(8) 0.0010(10) 0.0180(10)
F5 0.0461(11) 0.0379(11) 0.0296(10) -0.0026(8) -0.0076(9) -0.0073(9)
F6 0.0758(15) 0.0475(12) 0.0184(9) -0.0014(8) -0.0113(10) 0.0016(11)
F7 0.0468(12) 0.0483(12) 0.0404(11) 0.0046(9) 0.0151(9) -0.0072(9)
F8 0.0357(10) 0.0396(10) 0.0229(9) 0.0017(8) -0.0001(8) -0.0051(8)
F9 0.0582(13) 0.0421(11) 0.0377(11) 0.0085(9) 0.0049(10) 0.0157(10)
F10 0.0605(14) 0.0588(14) 0.0504(13) -0.0123(11) 0.0174(11) 0.0155(11)
N1 0.0380(14) 0.0216(12) 0.0151(12) -0.0007(10) 0.0006(10) -0.0039(11)
N2 0.0422(15) 0.0214(13) 0.0183(13) -0.0005(10) 0.0002(11) -0.0031(11)
N3 0.0382(15) 0.0269(13) 0.0173(12) 0.0014(10) 0.0019(11) -0.0004(11)
N4 0.0360(14) 0.0228(13) 0.0255(14) 0.0016(10) -0.0004(11) -0.0067(11)
C1 0.045(2) 0.0402(19) 0.0207(16) -0.0084(14) 0.0069(15) -0.0130(16)
C2 0.049(2) 0.0368(18) 0.0188(16) 0.0046(14) -0.0023(15) -0.0057(15)
C3 0.0428(18) 0.0264(16) 0.0211(15) -0.0034(13) 0.0010(14) 0.0012(14)
C4 0.0345(17) 0.0267(16) 0.0162(14) -0.0050(12) -0.0006(12) -0.0049(13)
C5 0.0326(16) 0.0216(15) 0.0161(14) 0.0005(11) 0.0001(12) -0.0002(12)
C6 0.0359(17) 0.0228(15) 0.0152(14) 0.0035(11) 0.0016(12) -0.0004(12)
C7 0.0325(16) 0.0205(14) 0.0165(14) -0.0001(11) -0.0035(12) -0.0037(12)
C8 0.0330(16) 0.0216(14) 0.0132(13) -0.0010(11) 0.0023(12) -0.0015(12)
C9 0.0285(15) 0.0246(15) 0.0167(14) 0.0005(12) -0.0022(12) 0.0001(12)
C10 0.0367(17) 0.0192(14) 0.0204(15) 0.0011(12) 0.0015(13) 0.0007(13)
C11 0.0372(17) 0.0264(16) 0.0171(15) -0.0021(12) 0.0014(13) 0.0037(13)
C12 0.0343(17) 0.0282(17) 0.0315(18) 0.0042(13) 0.0088(14) -0.0016(13)
C13 0.056(2) 0.0316(17) 0.0152(15) 0.0057(12) 0.0112(15) 0.0057(15)
C14 0.0365(18) 0.0333(18) 0.0341(19) -0.0091(15) 0.0063(15) 0.0000(14)
C15 0.0397(18) 0.0308(17) 0.0245(16) -0.0002(13) -0.0005(14) -0.0017(14)
C16 0.0340(16) 0.0229(15) 0.0184(15) 0.0019(12) -0.0004(12) 0.0011(13)
C17 0.0362(17) 0.0244(15) 0.0198(15) 0.0002(12) 0.0001(13) 0.0019(13)
C18 0.0373(17) 0.0228(15) 0.0158(14) 0.0012(12) -0.0028(12) 0.0034(13)
C19 0.0346(17) 0.0245(16) 0.0259(16) 0.0005(13) -0.0003(13) 0.0037(13)
C20 0.0398(18) 0.0346(18) 0.0186(15) -0.0014(13) 0.0023(13) 0.0129(14)
C21 0.0424(19) 0.0235(16) 0.0270(17) -0.0055(13) -0.0031(14) 0.0096(14)
C22 0.0360(17) 0.0245(16) 0.0280(17) -0.0018(13) -0.0024(14) 0.0035(13)
C23 0.0311(16) 0.0256(16) 0.0198(15) -0.0002(12) -0.0008(12) 0.0001(12)
C24 0.0337(16) 0.0231(15) 0.0168(14) 0.0007(12) 0.0032(12) 0.0007(13)
C25 0.0373(18) 0.0285(17) 0.0190(15) -0.0039(12) -0.0006(13) -0.0004(13)
C26 0.043(2) 0.0266(17) 0.0306(18) 0.0024(14) -0.0014(15) 0.0025(14)
C27 0.044(2) 0.0357(19) 0.0338(19) -0.0001(15) -0.0057(16) 0.0053(16)
C28 0.0345(17) 0.0348(18) 0.0280(17) -0.0052(14) -0.0009(14) -0.0021(14)
C29 0.0383(18) 0.0262(16) 0.0205(15) -0.0005(12) 0.0024(13) -0.0033(13)
C30 0.0353(17) 0.0254(16) 0.0153(14) -0.0016(12) 0.0015(12) -0.0016(13)
C31 0.0357(17) 0.0175(14) 0.0199(15) -0.0020(11) -0.0007(13) -0.0003(12)
C32 0.0353(17) 0.0205(15) 0.0216(15) -0.0038(12) -0.0050(13) 0.0009(12)
C33 0.0417(19) 0.0286(17) 0.0342(19) 0.0006(14) 0.0019(15) -0.0040(14)
C34 0.0393(19) 0.0367(19) 0.037(2) -0.0072(15) -0.0114(16) -0.0054(15)
C35 0.048(2) 0.0313(18) 0.0257(17) -0.0052(14) -0.0085(15) -0.0010(15)
C36 0.0448(19) 0.0271(17) 0.0198(16) -0.0036(12) -0.0022(14) -0.0011(14)
C37 0.0348(17) 0.0199(15) 0.0240(16) -0.0008(12) -0.0010(13) 0.0021(12)
C38 0.0342(17) 0.0206(15) 0.0208(15) -0.0018(12) -0.0010(13) 0.0006(12)
C39 0.0445(19) 0.0240(16) 0.0222(16) -0.0018(13) 0.0002(14) 0.0014(14)
C40 0.054(2) 0.0330(18) 0.0182(16) -0.0020(13) -0.0057(15) 0.0028(16)
C41 0.0373(17) 0.0238(15) 0.0135(14) 0.0021(11) 0.0007(12) 0.0000(13)
C42 0.0335(17) 0.0269(16) 0.0171(14) 0.0023(12) -0.0023(13) -0.0002(13)
C43 0.0385(18) 0.0297(17) 0.0180(15) -0.0024(12) -0.0010(13) -0.0030(14)
C44 0.0338(17) 0.0383(18) 0.0212(16) 0.0022(13) 0.0055(13) -0.0019(14)
C45 0.0378(18) 0.0310(17) 0.0234(16) 0.0052(13) -0.0024(14) -0.0075(14)
C46 0.0369(17) 0.0247(15) 0.0208(15) 0.0003(12) -0.0022(13) -0.0029(13)

loop_
_atom_type_symbol
_atom_type_description
_atom_type_scat_dispersion_real
_atom_type_scat_dispersion_imag
_atom_type_scat_source
C C 0.0033 0.0016 'International Tables Vol C Tables 4.2.6.8 and 6.1.1.4'
H H 0.0000 0.0000 'International Tables Vol C Tables 4.2.6.8 and 6.1.1.4'
N N 0.0061 0.0033 'International Tables Vol C Tables 4.2.6.8 and 6.1.1.4'
F F 0.0171 0.0103 'International Tables Vol C Tables 4.2.6.8 and 6.1.1.4'

loop_
_geom_angle_atom_site_label_1
_geom_angle_atom_site_label_2
_geom_angle_atom_site_label_3
_geom_angle
C16 N1 C41 130.9(2)
C16 N1 C7 117.7(2)
C41 N1 C7 110.8(2)
C16 N2 C17 104.2(2)
C24 N3 C25 105.4(2)
C31 N4 C32 109.0(2)
C31 N4 H4 125.5
C32 N4 H4 125.5
F1 C1 C14 120.2(3)
F1 C1 C2 119.8(3)
C14 C1 C2 120.0(3)
F3 C2 C1 120.4(3)
F3 C2 C3 120.3(3)
C1 C2 C3 119.3(3)
F4 C3 C2 118.1(3)
F4 C3 C4 119.1(3)
C2 C3 C4 122.9(3)
C15 C4 C3 115.9(3)
C15 C4 C5 123.8(3)
C3 C4 C5 120.1(3)
C6 C5 C38 122.8(3)
C6 C5 C4 118.2(3)
C38 C5 C4 118.9(2)
C5 C6 C42 132.4(3)
C5 C6 C7 120.2(3)
C42 C6 C7 106.7(2)
N1 C7 C6 104.1(2)
N1 C7 C8 110.1(2)
C6 C7 C8 118.6(2)
N1 C7 H7 107.9
C6 C7 H7 107.9
C8 C7 H7 107.9
C30 C8 C24 99.8(2)
C30 C8 C7 122.8(2)
C24 C8 C7 111.1(2)
C30 C8 C9 102.7(2)
C24 C8 C9 114.8(2)
C7 C8 C9 105.8(2)
C23 C9 C10 120.9(2)
C23 C9 C8 118.0(2)
C10 C9 C8 119.8(2)
C11 C10 C39 116.2(3)
C11 C10 C9 122.6(3)
C39 C10 C9 121.1(3)
F8 C11 C10 119.5(2)
F8 C11 C12 118.2(3)
C10 C11 C12 122.3(3)
F7 C12 C13 120.0(3)
F7 C12 C11 120.5(3)
C13 C12 C11 119.5(3)
F2 C13 C40 120.7(3)
F2 C13 C12 118.9(3)
C40 C13 C12 120.4(3)
F10 C14 C1 119.2(3)
F10 C14 C15 120.7(3)
C1 C14 C15 120.2(3)
F9 C15 C4 119.5(3)
F9 C15 C14 118.7(3)
C4 C15 C14 121.8(3)
N2 C16 N1 127.7(3)
N2 C16 C23 115.0(2)
N1 C16 C23 117.2(2)
C22 C17 C18 120.8(3)
C22 C17 N2 125.8(3)
C18 C17 N2 113.4(2)
C19 C18 C17 120.6(3)
C19 C18 C23 134.4(3)
C17 C18 C23 104.9(2)
C18 C19 C20 118.4(3)
C18 C19 H19 120.8
C20 C19 H19 120.8
C21 C20 C19 120.1(3)
C21 C20 H20 119.9
C19 C20 H20 119.9
C22 C21 C20 121.8(3)
C22 C21 H21 119.1
C20 C21 H21 119.1
C17 C22 C21 118.3(3)
C17 C22 H22 120.9
C21 C22 H22 120.9
C9 C23 C18 134.1(3)
C9 C23 C16 121.8(3)
C18 C23 C16 102.1(2)
N3 C24 C31 122.3(3)
N3 C24 C8 114.0(3)
C31 C24 C8 122.2(2)
C26 C25 C30 121.5(3)
C26 C25 N3 125.8(3)
C30 C25 N3 112.5(3)
C25 C26 C27 117.8(3)
C25 C26 H26 121.1
C27 C26 H26 121.1
C26 C27 C28 120.9(3)
C26 C27 H27 119.5
C28 C27 H27 119.5
C29 C28 C27 120.7(3)
C29 C28 H28 119.7
C27 C28 H28 119.7
C30 C29 C28 118.4(3)
C30 C29 H29 120.8
C28 C29 H29 120.8
C29 C30 C25 120.7(3)
C29 C30 C8 133.4(3)
C25 C30 C8 105.5(2)
N4 C31 C38 109.9(2)
N4 C31 C24 124.5(3)
C38 C31 C24 124.3(3)
N4 C32 C33 129.9(3)
N4 C32 C37 108.0(3)
C33 C32 C37 122.1(3)
C34 C33 C32 117.5(3)
C34 C33 H33 121.3
C32 C33 H33 121.3
C33 C34 C35 121.4(3)
C33 C34 H34 119.3
C35 C34 H34 119.3
C36 C35 C34 120.9(3)
C36 C35 H35 119.5
C34 C35 H35 119.5
C35 C36 C37 119.5(3)
C35 C36 H36 120.3
C37 C36 H36 120.3
C32 C37 C36 118.6(3)
C32 C37 C38 107.2(2)
C36 C37 C38 134.1(3)
C31 C38 C37 105.9(3)
C31 C38 C5 126.7(3)
C37 C38 C5 127.4(3)
F5 C39 C40 117.5(3)
F5 C39 C10 120.3(3)
C40 C39 C10 122.1(3)
F6 C40 C13 120.5(3)
F6 C40 C39 120.2(3)
C13 C40 C39 119.4(3)
C46 C41 N1 128.0(3)
C46 C41 C42 122.8(3)
N1 C41 C42 109.2(2)
C43 C42 C41 118.5(3)
C43 C42 C6 132.8(3)
C41 C42 C6 108.7(2)
C44 C43 C42 119.2(3)
C44 C43 H43 120.4
C42 C43 H43 120.4
C45 C44 C43 120.9(3)
C45 C44 H44 119.5
C43 C44 H44 119.5
C44 C45 C46 121.5(3)
C44 C45 H45 119.2
C46 C45 H45 119.2
C41 C46 C45 117.0(3)
C41 C46 H46 121.5
C45 C46 H46 121.5

loop_
_geom_bond_atom_site_label_1
_geom_bond_atom_site_label_2
_geom_bond_distance
F1 C1 1.348(3)
F2 C13 1.347(3)
F3 C2 1.345(4)
F4 C3 1.343(4)
F5 C39 1.347(4)
F6 C40 1.344(3)
F7 C12 1.339(4)
F8 C11 1.354(3)
F9 C15 1.344(3)
F10 C14 1.346(4)
N1 C16 1.359(4)
N1 C41 1.406(4)
N1 C7 1.468(4)
N2 C16 1.297(4)
N2 C17 1.431(4)
N3 C24 1.298(4)
N3 C25 1.446(4)
N4 C31 1.377(4)
N4 C32 1.387(4)
N4 H4 0.8600
C1 C14 1.361(5)
C1 C2 1.369(5)
C2 C3 1.371(4)
C3 C4 1.391(4)
C4 C15 1.381(4)
C4 C5 1.496(4)
C5 C6 1.348(4)
C5 C38 1.465(4)
C6 C42 1.474(4)
C6 C7 1.508(4)
C7 C8 1.536(4)
C7 H7 0.9800
C8 C30 1.514(4)
C8 C24 1.525(4)
C8 C9 1.559(4)
C9 C23 1.346(4)
C9 C10 1.494(4)
C10 C11 1.377(4)
C10 C39 1.393(4)
C11 C12 1.378(4)
C12 C13 1.367(4)
C13 C40 1.363(5)
C14 C15 1.383(4)
C16 C23 1.504(4)
C17 C22 1.382(4)
C17 C18 1.414(4)
C18 C19 1.387(4)
C18 C23 1.468(4)
C19 C20 1.402(4)
C19 H19 0.9300
C20 C21 1.396(4)
C20 H20 0.9300
C21 C22 1.384(4)
C21 H21 0.9300
C22 H22 0.9300
C24 C31 1.465(4)
C25 C26 1.379(4)
C25 C30 1.394(4)
C26 C27 1.391(5)
C26 H26 0.9300
C27 C28 1.401(4)
C27 H27 0.9300
C28 C29 1.382(4)
C28 H28 0.9300
C29 C30 1.384(4)
C29 H29 0.9300
C31 C38 1.391(4)
C32 C33 1.396(4)
C32 C37 1.406(4)
C33 C34 1.380(4)
C33 H33 0.9300
C34 C35 1.402(5)
C34 H34 0.9300
C35 C36 1.365(4)
C35 H35 0.9300
C36 C37 1.410(4)
C36 H36 0.9300
C37 C38 1.455(4)
C39 C40 1.376(4)
C41 C46 1.384(4)
C41 C42 1.410(4)
C42 C43 1.396(4)
C43 C44 1.387(4)
C43 H43 0.9300
C44 C45 1.386(4)
C44 H44 0.9300
C45 C46 1.392(4)
C45 H45 0.9300
C46 H46 0.9300
